data_1568608
loop_
_publ_author_name
'Li, Qing'
'Xu, Bo-Wei'
'Zou, Yi-Ming'
'Niu, Ru-Jie'
'Chen, Jin-Xiang'
'Zhang, Wen-Hua'
'Young, David James.'

_publ_section_title
;
 Nanoscale Two-Dimensional FeII- and CoII-Based Metal--Organic Frameworks
 of Porphyrin Ligand for the Photodynamic Therapy of Breast Cancer
;
_journal_issue 5
_journal_name_full Molecules
_journal_page_first 2125
_journal_paper_doi 10.3390/molecules28052125
_journal_volume 28
_journal_year 2023
_chemical_formula_moiety 'C44 H32 Fe N8 O4'
_chemical_formula_sum 'C44 H32 Fe N8 O4'
_chemical_formula_weight 792.62
_space_group_crystal_system monoclinic
_space_group_IT_number 14
_space_group_name_Hall '-P 2ybc'
_space_group_name_H-M_alt 'P 1 21/c 1'
_atom_sites_solution_hydrogens mixed
_audit_creation_method SHELXL-2016/6
_audit_update_record
;
2023-01-16 # Formatted by publCIF
;
_cell_angle_alpha 90
_cell_angle_beta 103.3415(17)
_cell_angle_gamma 90
_cell_formula_units_Z 2
_cell_length_a 9.8772(4)
_cell_length_b 9.1364(3)
_cell_length_c 20.2948(7)
_cell_measurement_reflns_used 7753
_cell_measurement_temperature 153(2)
_cell_measurement_theta_max 60.59
_cell_measurement_theta_min 4.64
_cell_volume 1782.02(11)
_computing_cell_refinement 'Bruker Apex II'
_computing_data_collection 'Bruker Apex II'
_computing_data_reduction 'Bruker Apex II'
_computing_molecular_graphics 'SHELXL-2016/6 (Sheldrick, 2016)'
_computing_publication_material 'publCIF (Westrip, 2010)'
_computing_structure_refinement 'SHELXL-2016/6 (Sheldrick, 2016)'
_computing_structure_solution 'SHELXL-2016/6 (Sheldrick, 2016)'
_diffrn_ambient_temperature 153(2)
_diffrn_measured_fraction_theta_full 0.998
_diffrn_measured_fraction_theta_max 0.998
_diffrn_measurement_device_type 'Bruker APEX-II CCD'
_diffrn_measurement_method '\f and \w scans'
_diffrn_radiation_type GaK\a
_diffrn_radiation_wavelength 1.34138
_diffrn_reflns_av_R_equivalents 0.0436
_diffrn_reflns_av_unetI/netI 0.0409
_diffrn_reflns_Laue_measured_fraction_full 0.998
_diffrn_reflns_Laue_measured_fraction_max 0.998
_diffrn_reflns_limit_h_max 12
_diffrn_reflns_limit_h_min -12
_diffrn_reflns_limit_k_max 10
_diffrn_reflns_limit_k_min -11
_diffrn_reflns_limit_l_max 26
_diffrn_reflns_limit_l_min -26
_diffrn_reflns_number 14711
_diffrn_reflns_point_group_measured_fraction_full 0.998
_diffrn_reflns_point_group_measured_fraction_max 0.998
_diffrn_reflns_theta_full 53.594
_diffrn_reflns_theta_max 60.651
_diffrn_reflns_theta_min 3.895
_diffrn_standards_decay_% 0
_diffrn_standards_interval_count 0
_diffrn_standards_interval_time 0
_diffrn_standards_number 0
_exptl_absorpt_coefficient_mu 2.653
_exptl_absorpt_correction_T_max 0.1550
_exptl_absorpt_correction_T_min 0.0664
_exptl_absorpt_correction_type multi-scan
_exptl_absorpt_process_details
;
 SADABS 2016/2: Krause, L., Herbst-Irmer, R., Sheldrick G.M. & Stalke D.,
 J. Appl. Cryst. 48 (2015) 3-10
;
_exptl_crystal_colour purple
_exptl_crystal_density_diffrn 1.477
_exptl_crystal_description block
_exptl_crystal_F_000 820
_exptl_crystal_size_max 0.150
_exptl_crystal_size_mid 0.100
_exptl_crystal_size_min 0.080
_refine_diff_density_max 0.741
_refine_diff_density_min -0.500
_refine_diff_density_rms 0.190
_refine_ls_extinction_method none
_refine_ls_goodness_of_fit_ref 1.048
_refine_ls_hydrogen_treatment mixed
_refine_ls_matrix_type full
_refine_ls_number_parameters 263
_refine_ls_number_reflns 4087
_refine_ls_number_restraints 1
_refine_ls_restrained_S_all 1.048
_refine_ls_R_factor_all 0.0716
_refine_ls_R_factor_gt 0.0533
_refine_ls_shift/su_max 0.000
_refine_ls_shift/su_mean 0.000
_refine_ls_structure_factor_coef Fsqd
_refine_ls_weighting_details 'w=1/[\s^2^(Fo^2^)+(0.1218P)^2^+0.3618P] where P=(Fo^2^+2Fc^2^)/3'
_refine_ls_weighting_scheme calc
_refine_ls_wR_factor_gt 0.1627
_refine_ls_wR_factor_ref 0.1834
_reflns_Friedel_coverage 0.000
_reflns_number_gt 3254
_reflns_number_total 4087
_reflns_threshold_expression 'I > 2\s(I)'
_cod_data_source_file FE-THPP.cif
_cod_data_source_block FE-THPP
_cod_original_sg_symbol_H-M 'P 21/c'
_cod_database_code 1568608
_shelx_shelxl_version_number 2016/6
_shelx_space_group_comment
;
The symmetry employed for this shelxl refinement is uniquely defined
by the following loop, which should always be used as a source of
symmetry information in preference to the above space-group names.
They are only intended as comments.
;
_shelx_estimated_absorpt_t_min 0.692
_shelx_estimated_absorpt_t_max 0.816

loop_
_space_group_symop_operation_xyz
'x, y, z'
'-x, y+1/2, -z+1/2'
'-x, -y, -z'
'x, -y-1/2, z-1/2'

loop_
_atom_site_label
_atom_site_type_symbol
_atom_site_fract_x
_atom_site_fract_y
_atom_site_fract_z
_atom_site_U_iso_or_equiv
_atom_site_adp_type
_atom_site_occupancy
_atom_site_site_symmetry_order
_atom_site_calc_flag
_atom_site_refinement_flags_posn
_atom_site_refinement_flags_adp
_atom_site_refinement_flags_occupancy
_atom_site_disorder_assembly
_atom_site_disorder_group
Fe1 Fe 0.500000 0.500000 0.500000 0.0397(2) Uani 1 2 d S . P . .
O1 O 0.6651(2) 0.1317(2) 0.97046(10) 0.0484(5) Uani 1 1 d . . . . .
H1 H 0.721(4) 0.170(4) 1.004(2) 0.073 Uiso 1 1 d . U . . .
O2 O 1.1056(4) 1.3450(3) 0.67202(16) 0.0980(11) Uani 1 1 d . . . . .
H2 H 1.148543 1.424874 0.674301 0.147 Uiso 1 1 calc R U . . .
N1 N 0.4446(2) 0.3163(2) 0.54566(10) 0.0395(5) Uani 1 1 d . . . . .
N2 N 0.6366(2) 0.5601(2) 0.58958(10) 0.0392(5) Uani 1 1 d . . . . .
N3 N 0.7713(3) 0.1337(3) 0.81129(13) 0.0591(7) Uani 1 1 d . . . . .
N4 N 0.8030(3) 1.1922(3) 0.57110(14) 0.0554(6) Uani 1 1 d . U . . .
C1 C 0.3497(3) 0.2127(3) 0.51646(13) 0.0405(5) Uani 1 1 d . . . . .
C2 C 0.3295(3) 0.1106(3) 0.56802(14) 0.0505(7) Uani 1 1 d . . . . .
H2A H 0.268086 0.029103 0.561573 0.061 Uiso 1 1 calc R U . . .
C3 C 0.4151(3) 0.1534(3) 0.62733(14) 0.0494(7) Uani 1 1 d . . . . .
H3 H 0.425286 0.107153 0.670126 0.059 Uiso 1 1 calc R U . . .
C4 C 0.4877(3) 0.2822(3) 0.61303(12) 0.0406(5) Uani 1 1 d . . . . .
C5 C 0.5866(3) 0.3582(3) 0.66121(12) 0.0408(5) Uani 1 1 d . . . . .
C6 C 0.6527(3) 0.4885(3) 0.65032(13) 0.0416(6) Uani 1 1 d . . . . .
C7 C 0.7441(3) 0.5732(3) 0.70221(13) 0.0508(7) Uani 1 1 d . . . . .
H7 H 0.774269 0.547348 0.748633 0.061 Uiso 1 1 calc R U . . .
C8 C 0.7789(3) 0.6956(3) 0.67282(14) 0.0503(7) Uani 1 1 d . . . . .
H8 H 0.836078 0.773105 0.694759 0.060 Uiso 1 1 calc R U . . .
C9 C 0.7127(3) 0.6865(3) 0.60190(13) 0.0423(6) Uani 1 1 d . . . . .
C10 C 0.7199(3) 0.7935(3) 0.55223(13) 0.0413(6) Uani 1 1 d . . . . .
C11 C 0.6241(3) 0.2939(3) 0.73125(13) 0.0416(6) Uani 1 1 d . . . . .
C12 C 0.5492(3) 0.3245(3) 0.77891(13) 0.0470(6) Uani 1 1 d . . . . .
H12 H 0.470351 0.387033 0.767849 0.056 Uiso 1 1 calc R U . . .
C13 C 0.5889(3) 0.2638(3) 0.84318(14) 0.0471(6) Uani 1 1 d . . . . .
H13 H 0.539650 0.286923 0.876877 0.056 Uiso 1 1 calc R U . . .
C14 C 0.6998(3) 0.1705(3) 0.85728(12) 0.0417(6) Uani 1 1 d . . . . .
C15 C 0.7339(4) 0.1978(4) 0.74985(15) 0.0596(8) Uani 1 1 d . . . . .
H15 H 0.786441 0.175363 0.717425 0.072 Uiso 1 1 calc R U . . .
C16 C 0.7497(3) 0.0976(3) 0.92549(13) 0.0475(6) Uani 1 1 d . . . . .
H16A H 0.750566 -0.009822 0.919127 0.057 Uiso 1 1 calc R U . . .
H16B H 0.846312 0.129198 0.945600 0.057 Uiso 1 1 calc R U . . .
C17 C 0.8025(3) 0.9287(3) 0.57411(13) 0.0434(6) Uani 1 1 d . . . . .
C18 C 0.9410(3) 0.9305(3) 0.60738(16) 0.0549(7) Uani 1 1 d . . . . .
H18 H 0.990193 0.841326 0.618917 0.066 Uiso 1 1 calc R U . . .
C19 C 1.0083(4) 1.0645(4) 0.62400(17) 0.0649(9) Uani 1 1 d . . . . .
H19 H 1.102687 1.067924 0.648397 0.078 Uiso 1 1 calc R U . . .
C20 C 0.9347(4) 1.1919(3) 0.60420(16) 0.0576(7) Uani 1 1 d . U . . .
C21 C 0.7385(3) 1.0638(3) 0.55872(15) 0.0478(6) Uani 1 1 d . . . . .
H21 H 0.641873 1.064599 0.537925 0.057 Uiso 1 1 calc R U . . .
C22 C 0.9979(5) 1.3454(4) 0.6167(2) 0.0783(11) Uani 1 1 d . . . . .
H22B H 1.031221 1.377552 0.576630 0.094 Uiso 1 1 calc R U . . .
H22A H 0.925936 1.415306 0.623672 0.094 Uiso 1 1 calc R U . . .

loop_
_atom_site_aniso_label
_atom_site_aniso_U_11
_atom_site_aniso_U_22
_atom_site_aniso_U_33
_atom_site_aniso_U_23
_atom_site_aniso_U_13
_atom_site_aniso_U_12
Fe1 0.0577(4) 0.0311(3) 0.0271(3) 0.00193(18) 0.0037(2) -0.0063(2)
O1 0.0650(12) 0.0459(10) 0.0333(9) 0.0001(8) 0.0094(8) -0.0017(9)
O2 0.119(2) 0.0794(18) 0.0766(18) 0.0113(15) -0.0163(17) -0.0424(18)
N1 0.0531(12) 0.0323(10) 0.0304(10) 0.0016(7) 0.0045(9) -0.0011(8)
N2 0.0544(12) 0.0325(10) 0.0282(10) 0.0012(8) 0.0042(8) -0.0020(9)
N3 0.0677(16) 0.0704(17) 0.0410(13) 0.0164(12) 0.0164(12) 0.0243(13)
N4 0.0703(14) 0.0412(12) 0.0540(15) -0.0014(10) 0.0132(11) -0.0101(11)
C1 0.0539(14) 0.0315(11) 0.0345(12) 0.0012(9) 0.0068(10) -0.0036(10)
C2 0.0681(18) 0.0422(13) 0.0397(14) 0.0041(11) 0.0096(12) -0.0141(13)
C3 0.0715(18) 0.0400(13) 0.0347(13) 0.0059(11) 0.0081(12) -0.0099(13)
C4 0.0574(15) 0.0327(11) 0.0302(12) 0.0033(9) 0.0070(10) -0.0012(10)
C5 0.0555(14) 0.0360(11) 0.0288(11) 0.0037(9) 0.0056(10) 0.0022(10)
C6 0.0564(15) 0.0375(13) 0.0285(12) 0.0011(9) 0.0048(10) -0.0017(10)
C7 0.0720(18) 0.0460(15) 0.0290(12) 0.0028(11) 0.0009(11) -0.0079(13)
C8 0.0661(18) 0.0447(14) 0.0351(13) -0.0016(11) 0.0014(12) -0.0104(12)
C9 0.0563(15) 0.0352(12) 0.0325(12) -0.0001(9) 0.0046(10) -0.0025(10)
C10 0.0529(15) 0.0324(11) 0.0367(13) 0.0000(9) 0.0065(11) -0.0035(10)
C11 0.0562(15) 0.0368(12) 0.0300(12) 0.0016(9) 0.0061(10) -0.0029(11)
C12 0.0619(16) 0.0421(13) 0.0355(13) 0.0041(10) 0.0083(12) 0.0075(12)
C13 0.0669(17) 0.0415(13) 0.0354(13) 0.0050(10) 0.0171(12) 0.0084(12)
C14 0.0554(15) 0.0370(12) 0.0311(12) 0.0027(9) 0.0069(10) -0.0004(11)
C15 0.075(2) 0.070(2) 0.0359(14) 0.0137(13) 0.0191(14) 0.0221(16)
C16 0.0588(16) 0.0476(14) 0.0355(13) 0.0085(11) 0.0094(11) 0.0070(12)
C17 0.0553(15) 0.0371(13) 0.0362(13) -0.0008(10) 0.0075(11) -0.0095(11)
C18 0.0594(17) 0.0491(16) 0.0513(17) 0.0048(13) 0.0030(13) -0.0056(13)
C19 0.0569(18) 0.083(2) 0.0479(17) 0.0066(16) -0.0028(14) -0.0231(17)
C20 0.0750(15) 0.0516(16) 0.0447(16) 0.0004(13) 0.0107(13) -0.0172(15)
C21 0.0565(16) 0.0383(13) 0.0480(15) -0.0006(11) 0.0106(12) -0.0067(12)
C22 0.087(3) 0.068(2) 0.070(2) 0.0035(19) 0.000(2) -0.032(2)

loop_
_atom_type_symbol
_atom_type_description
_atom_type_scat_dispersion_real
_atom_type_scat_dispersion_imag
_atom_type_scat_source
C C 0.0137 0.0067 'International Tables Vol C Tables 4.2.6.8 and 6.1.1.4'
H H 0.0000 0.0000 'International Tables Vol C Tables 4.2.6.8 and 6.1.1.4'
Fe Fe -0.2673 2.5550 'International Tables Vol C Tables 4.2.6.8 and 6.1.1.4'
N N 0.0241 0.0134 'International Tables Vol C Tables 4.2.6.8 and 6.1.1.4'
O O 0.0389 0.0241 'International Tables Vol C Tables 4.2.6.8 and 6.1.1.4'

loop_
_geom_angle_atom_site_label_1
_geom_angle_atom_site_label_2
_geom_angle_atom_site_label_3
_geom_angle
_geom_angle_site_symmetry_1
_geom_angle_site_symmetry_3
_geom_angle_publ_flag
N1 Fe1 N1 180.0 . 3_666 ?
N1 Fe1 N2 89.53(8) . 3_666 ?
N1 Fe1 N2 90.47(8) 3_666 3_666 ?
N1 Fe1 N2 90.47(8) . . ?
N1 Fe1 N2 89.53(8) 3_666 . ?
N2 Fe1 N2 180.00(12) 3_666 . ?
N1 Fe1 O1 91.87(8) . 2_656 ?
N1 Fe1 O1 88.13(8) 3_666 2_656 ?
N2 Fe1 O1 90.60(8) 3_666 2_656 ?
N2 Fe1 O1 89.40(8) . 2_656 ?
N1 Fe1 O1 88.13(8) . 4_565 ?
N1 Fe1 O1 91.87(8) 3_666 4_565 ?
N2 Fe1 O1 89.40(8) 3_666 4_565 ?
N2 Fe1 O1 90.60(8) . 4_565 ?
O1 Fe1 O1 180.00(9) 2_656 4_565 ?
C16 O1 Fe1 129.71(17) . 2_646 ?
C16 O1 H1 104(3) . . ?
Fe1 O1 H1 113(3) 2_646 . ?
C22 O2 H2 109.5 . . ?
C1 N1 C4 107.4(2) . . ?
C1 N1 Fe1 126.74(16) . . ?
C4 N1 Fe1 125.65(17) . . ?
C9 N2 C6 107.1(2) . . ?
C9 N2 Fe1 127.06(16) . . ?
C6 N2 Fe1 125.35(17) . . ?
C14 N3 C15 117.3(3) . . ?
C20 N4 C21 117.9(3) . . ?
N1 C1 C10 125.9(2) . 3_666 ?
N1 C1 C2 109.1(2) . . ?
C10 C1 C2 125.0(2) 3_666 . ?
C3 C2 C1 107.0(2) . . ?
C3 C2 H2A 126.5 . . ?
C1 C2 H2A 126.5 . . ?
C2 C3 C4 107.0(2) . . ?
C2 C3 H3 126.5 . . ?
C4 C3 H3 126.5 . . ?
N1 C4 C5 126.2(2) . . ?
N1 C4 C3 109.4(2) . . ?
C5 C4 C3 124.4(2) . . ?
C4 C5 C6 126.1(2) . . ?
C4 C5 C11 116.6(2) . . ?
C6 C5 C11 117.4(2) . . ?
N2 C6 C5 125.9(2) . . ?
N2 C6 C7 108.9(2) . . ?
C5 C6 C7 125.2(2) . . ?
C8 C7 C6 107.6(2) . . ?
C8 C7 H7 126.2 . . ?
C6 C7 H7 126.2 . . ?
C7 C8 C9 106.9(2) . . ?
C7 C8 H8 126.5 . . ?
C9 C8 H8 126.5 . . ?
N2 C9 C10 124.5(2) . . ?
N2 C9 C8 109.6(2) . . ?
C10 C9 C8 125.9(2) . . ?
C1 C10 C9 125.8(2) 3_666 . ?
C1 C10 C17 115.9(2) 3_666 . ?
C9 C10 C17 118.2(2) . . ?
C12 C11 C15 117.0(2) . . ?
C12 C11 C5 122.1(2) . . ?
C15 C11 C5 120.9(2) . . ?
C11 C12 C13 119.9(3) . . ?
C11 C12 H12 120.0 . . ?
C13 C12 H12 120.0 . . ?
C14 C13 C12 119.0(3) . . ?
C14 C13 H13 120.5 . . ?
C12 C13 H13 120.5 . . ?
N3 C14 C13 122.6(2) . . ?
N3 C14 C16 114.5(2) . . ?
C13 C14 C16 122.9(2) . . ?
N3 C15 C11 124.1(3) . . ?
N3 C15 H15 118.0 . . ?
C11 C15 H15 118.0 . . ?
O1 C16 C14 112.3(2) . . ?
O1 C16 H16A 109.2 . . ?
C14 C16 H16A 109.2 . . ?
O1 C16 H16B 109.2 . . ?
C14 C16 H16B 109.2 . . ?
H16A C16 H16B 107.9 . . ?
C18 C17 C21 116.6(3) . . ?
C18 C17 C10 124.7(3) . . ?
C21 C17 C10 118.7(3) . . ?
C17 C18 C19 119.5(3) . . ?
C17 C18 H18 120.3 . . ?
C19 C18 H18 120.3 . . ?
C20 C19 C18 118.6(3) . . ?
C20 C19 H19 120.7 . . ?
C18 C19 H19 120.7 . . ?
N4 C20 C19 122.7(3) . . ?
N4 C20 C22 113.5(3) . . ?
C19 C20 C22 123.8(3) . . ?
N4 C21 C17 124.6(3) . . ?
N4 C21 H21 117.7 . . ?
C17 C21 H21 117.7 . . ?
O2 C22 C20 110.3(3) . . ?
O2 C22 H22B 109.6 . . ?
C20 C22 H22B 109.6 . . ?
O2 C22 H22A 109.6 . . ?
C20 C22 H22A 109.6 . . ?
H22B C22 H22A 108.1 . . ?

loop_
_geom_bond_atom_site_label_1
_geom_bond_atom_site_label_2
_geom_bond_distance
_geom_bond_site_symmetry_2
_geom_bond_publ_flag
Fe1 N1 2.052(2) . ?
Fe1 N1 2.052(2) 3_666 ?
Fe1 N2 2.073(2) 3_666 ?
Fe1 N2 2.073(2) . ?
Fe1 O1 2.217(2) 2_656 ?
Fe1 O1 2.217(2) 4_565 ?
O1 C16 1.408(3) . ?
O1 H1 0.85(4) . ?
O2 C22 1.356(5) . ?
O2 H2 0.8400 . ?
N1 C1 1.368(3) . ?
N1 C4 1.371(3) . ?
N2 C9 1.369(3) . ?
N2 C6 1.372(3) . ?
N3 C14 1.337(4) . ?
N3 C15 1.350(4) . ?
N4 C20 1.319(4) . ?
N4 C21 1.331(4) . ?
C1 C10 1.406(4) 3_666 ?
C1 C2 1.450(4) . ?
C2 C3 1.359(4) . ?
C2 H2A 0.9500 . ?
C3 C4 1.441(4) . ?
C3 H3 0.9500 . ?
C4 C5 1.398(4) . ?
C5 C6 1.400(4) . ?
C5 C11 1.503(3) . ?
C6 C7 1.443(4) . ?
C7 C8 1.349(4) . ?
C7 H7 0.9500 . ?
C8 C9 1.439(4) . ?
C8 H8 0.9500 . ?
C9 C10 1.417(4) . ?
C10 C17 1.491(3) . ?
C11 C12 1.375(4) . ?
C11 C15 1.378(4) . ?
C12 C13 1.388(4) . ?
C12 H12 0.9500 . ?
C13 C14 1.365(4) . ?
C13 H13 0.9500 . ?
C14 C16 1.513(3) . ?
C15 H15 0.9500 . ?
C16 H16A 0.9900 . ?
C16 H16B 0.9900 . ?
C17 C18 1.378(4) . ?
C17 C21 1.389(4) . ?
C18 C19 1.397(5) . ?
C18 H18 0.9500 . ?
C19 C20 1.382(5) . ?
C19 H19 0.9500 . ?
C20 C22 1.532(5) . ?
C21 H21 0.9500 . ?
C22 H22B 0.9900 . ?
C22 H22A 0.9900 . ?
